data_7034547
loop_
_publ_author_name
'Fang, Bo'
'Hou, Guohua'
'Zi, Guofu'
'Fang, De-Cai'
'Walter, Marc D.'

_publ_section_title
;
 A thorium metallacyclopentadiene complex: a combined experimental and
 computational study.
;
_journal_issue 17
_journal_name_full 'Dalton transactions (Cambridge, England : 2003)'
_journal_page_first 7927
_journal_page_last 7934
_journal_paper_doi 10.1039/c5dt00838g
_journal_volume 44
_journal_year 2015
_chemical_formula_moiety 'C67 H70 N2 Th'
_chemical_formula_sum 'C67 H70 N2 Th'
_chemical_formula_weight 1135.29
_chemical_name_systematic
; 
 ? 
;
_space_group_crystal_system triclinic
_space_group_IT_number 2
_space_group_name_Hall '-P 1'
_space_group_name_H-M_alt 'P -1'
_symmetry_space_group_name_Hall '-P 1'
_symmetry_space_group_name_H-M 'P -1'
_atom_sites_solution_hydrogens geom
_audit_creation_method SHELXL-2013
_audit_update_record
;
2014-11-11 deposited with the CCDC.
2015-03-23 downloaded from the CCDC.
;
_cell_angle_alpha 102.212(3)
_cell_angle_beta 100.717(4)
_cell_angle_gamma 91.280(4)
_cell_formula_units_Z 2
_cell_length_a 11.359(3)
_cell_length_b 11.964(3)
_cell_length_c 20.965(5)
_cell_measurement_reflns_used 9489
_cell_measurement_temperature 100(2)
_cell_measurement_theta_max 27.59
_cell_measurement_theta_min 2.20
_cell_volume 2730.4(12)
_computing_cell_refinement 'Bruker SAINT'
_computing_data_collection 'Bruker APEX2'
_computing_data_reduction 'Bruker SAINT'
_computing_molecular_graphics 'Bruker SHELXTL'
_computing_publication_material 'Bruker SHELXTL'
_computing_structure_refinement 'SHELXL-2013 (Sheldrick, 2013)'
_computing_structure_solution 'SHELXS-97 (Sheldrick 2008)'
_diffrn_ambient_temperature 100(2)
_diffrn_measured_fraction_theta_full 0.996
_diffrn_measured_fraction_theta_max 0.991
_diffrn_measurement_device_type 'Bruker APEX-II CCD'
_diffrn_measurement_method '\f and \w scans'
_diffrn_radiation_type MoK\a
_diffrn_radiation_wavelength 0.71073
_diffrn_reflns_av_R_equivalents 0.0297
_diffrn_reflns_av_unetI/netI 0.0564
_diffrn_reflns_Laue_measured_fraction_full 0.996
_diffrn_reflns_Laue_measured_fraction_max 0.991
_diffrn_reflns_limit_h_max 11
_diffrn_reflns_limit_h_min -14
_diffrn_reflns_limit_k_max 14
_diffrn_reflns_limit_k_min -15
_diffrn_reflns_limit_l_max 27
_diffrn_reflns_limit_l_min -27
_diffrn_reflns_number 18754
_diffrn_reflns_point_group_measured_fraction_full 0.996
_diffrn_reflns_point_group_measured_fraction_max 0.991
_diffrn_reflns_theta_full 25.242
_diffrn_reflns_theta_max 27.622
_diffrn_reflns_theta_min 1.745
_exptl_absorpt_coefficient_mu 2.773
_exptl_absorpt_correction_T_max 0.75
_exptl_absorpt_correction_T_min 0.64
_exptl_absorpt_correction_type multi-scan
_exptl_absorpt_process_details SADABS
_exptl_crystal_colour green
_exptl_crystal_density_diffrn 1.381
_exptl_crystal_description block
_exptl_crystal_F_000 1152
_exptl_crystal_size_max 0.350
_exptl_crystal_size_mid 0.300
_exptl_crystal_size_min 0.300
_refine_diff_density_max 1.145
_refine_diff_density_min -0.777
_refine_diff_density_rms 0.118
_refine_ls_extinction_method none
_refine_ls_goodness_of_fit_ref 1.042
_refine_ls_hydrogen_treatment constr
_refine_ls_matrix_type full
_refine_ls_number_parameters 641
_refine_ls_number_reflns 12584
_refine_ls_number_restraints 0
_refine_ls_restrained_S_all 1.042
_refine_ls_R_factor_all 0.0362
_refine_ls_R_factor_gt 0.0308
_refine_ls_shift/su_max 0.001
_refine_ls_shift/su_mean 0.000
_refine_ls_structure_factor_coef Fsqd
_refine_ls_weighting_details 'w=1/[\s^2^(Fo^2^)+(0.0285P)^2^] where P=(Fo^2^+2Fc^2^)/3'
_refine_ls_weighting_scheme calc
_refine_ls_wR_factor_gt 0.0695
_refine_ls_wR_factor_ref 0.0716
_reflns_Friedel_coverage 0.000
_reflns_number_gt 11383
_reflns_number_total 12584
_reflns_threshold_expression 'I > 2\s(I)'
_cod_data_source_file c5dt00838g2.cif
_cod_data_source_block compound3
_cod_depositor_comments
;
The following automatic conversions were performed:

'_exptl_absorpt_correction_type' value 'Multi-scan' changed to
'multi-scan' according to
/usr/data/users/saulius/crontab/automatic-downloads/rss-feeds/RSC/lib/dictionaries/cif_core.dic
dictionary named 'cif_core.dic' version 2.4.2 from 2011-04-26.

Automatic conversion script
Id: cif_fix_values 3105 2015-03-04 15:46:00Z robertas 

 Adding full bibliography for 7034546--7034549.cif.
;
_cod_database_code 7034547
_shelx_space_group_comment
; 
The symmetry employed for this shelxl refinement is uniquely defined 
by the following loop, which should always be used as a source of 
symmetry information in preference to the above space-group names. 
They are only intended as comments. 
;
_shelx_estimated_absorpt_t_min 0.444
_shelx_estimated_absorpt_t_max 0.490
_shelxl_version_number 2013-4

loop_
_space_group_symop_operation_xyz
'x, y, z'
'-x, -y, -z'

loop_
_atom_site_label
_atom_site_type_symbol
_atom_site_fract_x
_atom_site_fract_y
_atom_site_fract_z
_atom_site_U_iso_or_equiv
_atom_site_adp_type
_atom_site_occupancy
_atom_site_site_symmetry_order
_atom_site_calc_flag
_atom_site_refinement_flags_posn
_atom_site_refinement_flags_adp
C1 C 0.5013(3) -0.0633(3) 0.68500(18) 0.0263(8) Uani 1 1 d . .
C2 C 0.4049(4) -0.1434(3) 0.65255(17) 0.0310(9) Uani 1 1 d . .
C3 C 0.3418(3) -0.1675(3) 0.70081(16) 0.0198(7) Uani 1 1 d . .
C4 C 0.4021(3) -0.1035(3) 0.76323(15) 0.0148(6) Uani 1 1 d . .
C5 C 0.5000(3) -0.0372(3) 0.75390(16) 0.0185(7) Uani 1 1 d . .
C6 C 0.6042(5) -0.0304(4) 0.6555(3) 0.0545(15) Uani 1 1 d . .
H6A H 0.6653 -0.0866 0.6586 0.082 Uiso 1 1 calc R U
H6B H 0.6393 0.0457 0.6800 0.082 Uiso 1 1 calc R U
H6C H 0.5752 -0.0289 0.6087 0.082 Uiso 1 1 calc R U
C7 C 0.3872(5) -0.2065(4) 0.58062(18) 0.0568(16) Uani 1 1 d . .
H7A H 0.3803 -0.1511 0.5520 0.085 Uiso 1 1 calc R U
H7B H 0.3138 -0.2570 0.5692 0.085 Uiso 1 1 calc R U
H7C H 0.4562 -0.2524 0.5740 0.085 Uiso 1 1 calc R U
C8 C 0.2384(4) -0.2545(3) 0.6908(2) 0.0360(10) Uani 1 1 d . .
H8A H 0.2657 -0.3182 0.7113 0.054 Uiso 1 1 calc R U
H8B H 0.2079 -0.2834 0.6431 0.054 Uiso 1 1 calc R U
H8C H 0.1742 -0.2183 0.7116 0.054 Uiso 1 1 calc R U
C9 C 0.3792(3) -0.1218(3) 0.82907(15) 0.0188(7) Uani 1 1 d . .
H9A H 0.2927 -0.1343 0.8263 0.028 Uiso 1 1 calc R U
H9B H 0.4103 -0.0541 0.8641 0.028 Uiso 1 1 calc R U
H9C H 0.4199 -0.1890 0.8395 0.028 Uiso 1 1 calc R U
C10 C 0.5939(3) 0.0359(3) 0.8074(2) 0.0329(9) Uani 1 1 d . .
H10A H 0.5624 0.0570 0.8485 0.049 Uiso 1 1 calc R U
H10B H 0.6148 0.1055 0.7932 0.049 Uiso 1 1 calc R U
H10C H 0.6656 -0.0070 0.8153 0.049 Uiso 1 1 calc R U
C11 C 0.0979(3) 0.1770(3) 0.63829(15) 0.0177(7) Uani 1 1 d . .
C12 C 0.1831(3) 0.1808(3) 0.59749(14) 0.0175(7) Uani 1 1 d . .
C13 C 0.1928(3) 0.0675(3) 0.56208(15) 0.0227(7) Uani 1 1 d . .
C14 C 0.1120(3) -0.0059(3) 0.58084(15) 0.0219(7) Uani 1 1 d . .
C15 C 0.0535(3) 0.0623(3) 0.62858(15) 0.0199(7) Uani 1 1 d . .
C16 C 0.0549(3) 0.2819(3) 0.67799(16) 0.0225(7) Uani 1 1 d . .
H16A H 0.1215 0.3217 0.7126 0.034 Uiso 1 1 calc R U
H16B H -0.0099 0.2596 0.6987 0.034 Uiso 1 1 calc R U
H16C H 0.0249 0.3330 0.6486 0.034 Uiso 1 1 calc R U
C17 C 0.2297(3) 0.2908(3) 0.58424(17) 0.0241(7) Uani 1 1 d . .
H17A H 0.1620 0.3324 0.5669 0.036 Uiso 1 1 calc R U
H17B H 0.2816 0.2734 0.5514 0.036 Uiso 1 1 calc R U
H17C H 0.2758 0.3381 0.6257 0.036 Uiso 1 1 calc R U
C18 C 0.2637(4) 0.0343(3) 0.50752(17) 0.0349(10) Uani 1 1 d . .
H18A H 0.2571 0.0920 0.4803 0.052 Uiso 1 1 calc R U
H18B H 0.2318 -0.0405 0.4795 0.052 Uiso 1 1 calc R U
H18C H 0.3482 0.0298 0.5273 0.052 Uiso 1 1 calc R U
C19 C 0.0768(4) -0.1302(3) 0.54824(18) 0.0351(10) Uani 1 1 d . .
H19A H 0.0062 -0.1352 0.5126 0.053 Uiso 1 1 calc R U
H19B H 0.0577 -0.1707 0.5815 0.053 Uiso 1 1 calc R U
H19C H 0.1435 -0.1653 0.5295 0.053 Uiso 1 1 calc R U
C20 C -0.0486(3) 0.0225(3) 0.65659(17) 0.0264(8) Uani 1 1 d . .
H20A H -0.0286 0.0436 0.7053 0.040 Uiso 1 1 calc R U
H20B H -0.0623 -0.0609 0.6420 0.040 Uiso 1 1 calc R U
H20C H -0.1215 0.0589 0.6408 0.040 Uiso 1 1 calc R U
C21 C 0.1646(3) 0.0357(2) 0.84946(14) 0.0124(6) Uani 1 1 d . .
C22 C 0.0787(3) -0.0565(2) 0.85011(14) 0.0132(6) Uani 1 1 d . .
C23 C -0.0057(3) -0.1252(3) 0.79982(15) 0.0186(7) Uani 1 1 d . .
H23 H -0.0123 -0.1186 0.7549 0.022 Uiso 1 1 calc R U
C24 C -0.0803(3) -0.2038(3) 0.81623(17) 0.0219(7) Uani 1 1 d . .
H24 H -0.1369 -0.2526 0.7820 0.026 Uiso 1 1 calc R U
C25 C -0.0733(3) -0.2121(3) 0.88208(16) 0.0221(7) Uani 1 1 d . .
H25 H -0.1256 -0.2661 0.8921 0.027 Uiso 1 1 calc R U
C26 C 0.0085(3) -0.1431(3) 0.93300(16) 0.0175(6) Uani 1 1 d . .
H26 H 0.0122 -0.1480 0.9780 0.021 Uiso 1 1 calc R U
C27 C 0.0850(3) -0.0664(2) 0.91657(14) 0.0125(6) Uani 1 1 d . .
C28 C 0.1838(3) 0.0133(2) 0.95816(14) 0.0122(6) Uani 1 1 d . .
C29 C 0.2373(3) 0.0240(3) 1.02470(15) 0.0173(6) Uani 1 1 d . .
H29 H 0.2046 -0.0176 1.0519 0.021 Uiso 1 1 calc R U
C30 C 0.3393(3) 0.0970(3) 1.05022(15) 0.0199(7) Uani 1 1 d . .
H30 H 0.3755 0.1068 1.0959 0.024 Uiso 1 1 calc R U
C31 C 0.3899(3) 0.1562(3) 1.01059(16) 0.0207(7) Uani 1 1 d . .
H31 H 0.4612 0.2040 1.0291 0.025 Uiso 1 1 calc R U
C32 C 0.3369(3) 0.1462(3) 0.94405(15) 0.0155(6) Uani 1 1 d . .
H32 H 0.3719 0.1858 0.9167 0.019 Uiso 1 1 calc R U
C33 C 0.2314(3) 0.0766(2) 0.91840(14) 0.0124(6) Uani 1 1 d . .
C34 C 0.2340(3) 0.2691(2) 0.83577(13) 0.0112(6) Uani 1 1 d . .
C35 C 0.3106(3) 0.3571(2) 0.83227(13) 0.0107(6) Uani 1 1 d . .
C36 C 0.4020(3) 0.3449(2) 0.78940(14) 0.0115(6) Uani 1 1 d . .
C37 C 0.4158(3) 0.2507(2) 0.74191(14) 0.0130(6) Uani 1 1 d . .
C38 C 0.1329(3) 0.2860(2) 0.87284(14) 0.0132(6) Uani 1 1 d . .
C39 C 0.0167(3) 0.2447(3) 0.84072(16) 0.0172(6) Uani 1 1 d . .
H39 H 0.0031 0.2041 0.7956 0.021 Uiso 1 1 calc R U
C40 C -0.0798(3) 0.2612(3) 0.87292(18) 0.0258(8) Uani 1 1 d . .
H40 H -0.1581 0.2318 0.8498 0.031 Uiso 1 1 calc R U
C41 C -0.0624(3) 0.3204(3) 0.93853(18) 0.0280(8) Uani 1 1 d . .
H41 H -0.1283 0.3333 0.9606 0.034 Uiso 1 1 calc R U
C42 C 0.0530(3) 0.3604(3) 0.97142(16) 0.0223(7) Uani 1 1 d . .
H42 H 0.0661 0.4006 1.0166 0.027 Uiso 1 1 calc R U
C43 C 0.1497(3) 0.3429(3) 0.93969(15) 0.0170(6) Uani 1 1 d . .
H43 H 0.2282 0.3697 0.9636 0.020 Uiso 1 1 calc R U
C44 C 0.2965(3) 0.4761(2) 0.87016(14) 0.0117(6) Uani 1 1 d . .
C45 C 0.2187(3) 0.5469(3) 0.84120(15) 0.0163(6) Uani 1 1 d . .
H45 H 0.1726 0.5192 0.7977 0.020 Uiso 1 1 calc R U
C46 C 0.2072(3) 0.6579(3) 0.87507(16) 0.0207(7) Uani 1 1 d . .
H46 H 0.1539 0.7059 0.8546 0.025 Uiso 1 1 calc R U
C47 C 0.2735(3) 0.6985(3) 0.93867(17) 0.0213(7) Uani 1 1 d . .
H47 H 0.2660 0.7745 0.9618 0.026 Uiso 1 1 calc R U
C48 C 0.3507(3) 0.6285(3) 0.96868(16) 0.0182(7) Uani 1 1 d . .
H48 H 0.3954 0.6558 1.0126 0.022 Uiso 1 1 calc R U
C49 C 0.3621(3) 0.5180(3) 0.93404(15) 0.0157(6) Uani 1 1 d . .
H49 H 0.4157 0.4702 0.9544 0.019 Uiso 1 1 calc R U
C50 C 0.4779(3) 0.4548(3) 0.79740(15) 0.0143(6) Uani 1 1 d . .
C51 C 0.5675(3) 0.4968(3) 0.85276(16) 0.0211(7) Uani 1 1 d . .
H51 H 0.5822 0.4562 0.8875 0.025 Uiso 1 1 calc R U
C52 C 0.6359(3) 0.5971(3) 0.85812(17) 0.0262(8) Uani 1 1 d . .
H52 H 0.6969 0.6244 0.8964 0.031 Uiso 1 1 calc R U
C53 C 0.6160(3) 0.6571(3) 0.80856(18) 0.0262(8) Uani 1 1 d . .
H53 H 0.6628 0.7259 0.8125 0.031 Uiso 1 1 calc R U
C54 C 0.5273(3) 0.6167(3) 0.75259(18) 0.0229(7) Uani 1 1 d . .
H54 H 0.5136 0.6575 0.7179 0.028 Uiso 1 1 calc R U
C55 C 0.4587(3) 0.5166(3) 0.74749(15) 0.0159(6) Uani 1 1 d . .
H55 H 0.3975 0.4898 0.7093 0.019 Uiso 1 1 calc R U
C56 C 0.5176(3) 0.2537(2) 0.70679(15) 0.0147(6) Uani 1 1 d . .
C57 C 0.6373(3) 0.2862(3) 0.73919(17) 0.0205(7) Uani 1 1 d . .
H57 H 0.6557 0.3086 0.7864 0.025 Uiso 1 1 calc R U
C58 C 0.7286(3) 0.2862(3) 0.70394(19) 0.0271(8) Uani 1 1 d . .
H58 H 0.8081 0.3106 0.7272 0.033 Uiso 1 1 calc R U
C59 C 0.7061(4) 0.2515(3) 0.63546(19) 0.0311(9) Uani 1 1 d . .
H59 H 0.7693 0.2519 0.6115 0.037 Uiso 1 1 calc R U
C60 C 0.5901(4) 0.2162(3) 0.60242(17) 0.0296(9) Uani 1 1 d . .
H60 H 0.5733 0.1922 0.5553 0.035 Uiso 1 1 calc R U
C61 C 0.4978(3) 0.2153(3) 0.63743(16) 0.0220(7) Uani 1 1 d . .
H61 H 0.4192 0.1880 0.6138 0.026 Uiso 1 1 calc R U
C62 C 0.6693(5) 0.5622(4) 0.5986(2) 0.0563(14) Uani 1 1 d . .
H62A H 0.6719 0.5103 0.6298 0.068 Uiso 1 1 calc R U
H62B H 0.5870 0.5885 0.5901 0.068 Uiso 1 1 calc R U
C63 C 0.7577(6) 0.6644(5) 0.6294(3) 0.076(2) Uani 1 1 d . .
H63A H 0.7395 0.7029 0.6728 0.091 Uiso 1 1 calc R U
H63B H 0.7487 0.7199 0.6001 0.091 Uiso 1 1 calc R U
C64 C 0.8861(6) 0.6297(5) 0.6397(2) 0.0711(17) Uani 1 1 d . .
H64A H 0.9413 0.6991 0.6576 0.085 Uiso 1 1 calc R U
H64B H 0.8976 0.5809 0.6727 0.085 Uiso 1 1 calc R U
C65 C 0.9168(5) 0.5655(4) 0.5759(2) 0.0570(14) Uani 1 1 d . .
H65A H 0.9979 0.5369 0.5853 0.068 Uiso 1 1 calc R U
H65B H 0.9182 0.6181 0.5454 0.068 Uiso 1 1 calc R U
C66 C 0.8275(6) 0.4659(4) 0.5426(3) 0.077(2) Uani 1 1 d . .
H66A H 0.8449 0.4321 0.4983 0.092 Uiso 1 1 calc R U
H66B H 0.8375 0.4065 0.5693 0.092 Uiso 1 1 calc R U
C67 C 0.6997(6) 0.4988(5) 0.5344(3) 0.0674(17) Uani 1 1 d . .
H67A H 0.6455 0.4287 0.5168 0.081 Uiso 1 1 calc R U
H67B H 0.6858 0.5477 0.5014 0.081 Uiso 1 1 calc R U
N1 N 0.1811(2) 0.0638(2) 0.79430(12) 0.0126(5) Uani 1 1 d . .
N2 N 0.2407(2) 0.1641(2) 0.79390(11) 0.0111(5) Uani 1 1 d . .
Th1 Th 0.29133(2) 0.06202(2) 0.69774(2) 0.01097(4) Uani 1 1 d . .

loop_
_atom_site_aniso_label
_atom_site_aniso_U_11
_atom_site_aniso_U_22
_atom_site_aniso_U_33
_atom_site_aniso_U_23
_atom_site_aniso_U_13
_atom_site_aniso_U_12
C1 0.033(2) 0.0246(18) 0.0347(19) 0.0183(16) 0.0242(17) 0.0201(16)
C2 0.056(3) 0.0227(18) 0.0175(17) 0.0049(14) 0.0128(17) 0.0242(18)
C3 0.0277(19) 0.0110(15) 0.0190(16) 0.0026(12) 0.0004(14) 0.0068(13)
C4 0.0185(16) 0.0114(14) 0.0159(15) 0.0061(12) 0.0027(12) 0.0058(12)
C5 0.0156(16) 0.0139(15) 0.0282(17) 0.0078(13) 0.0056(13) 0.0081(12)
C6 0.063(3) 0.046(3) 0.090(4) 0.048(3) 0.063(3) 0.039(2)
C7 0.105(5) 0.048(3) 0.019(2) 0.0015(18) 0.017(2) 0.048(3)
C8 0.039(2) 0.0174(18) 0.043(2) 0.0018(16) -0.0087(19) -0.0016(16)
C9 0.0215(17) 0.0183(16) 0.0210(16) 0.0108(13) 0.0075(13) 0.0088(13)
C10 0.0204(19) 0.0276(19) 0.051(2) 0.0253(18) -0.0096(17) -0.0050(15)
C11 0.0151(16) 0.0239(17) 0.0134(14) 0.0067(13) -0.0020(12) 0.0041(13)
C12 0.0216(17) 0.0201(16) 0.0104(14) 0.0060(12) -0.0015(12) 0.0046(13)
C13 0.029(2) 0.0268(18) 0.0089(14) 0.0008(13) -0.0011(13) 0.0091(15)
C14 0.0254(19) 0.0221(17) 0.0130(15) 0.0024(13) -0.0076(13) 0.0016(14)
C15 0.0168(17) 0.0248(17) 0.0148(15) 0.0058(13) -0.0064(13) -0.0019(13)
C16 0.0234(18) 0.0260(18) 0.0195(16) 0.0073(14) 0.0043(14) 0.0108(14)
C17 0.0263(19) 0.0265(18) 0.0251(17) 0.0170(15) 0.0054(15) 0.0068(15)
C18 0.049(3) 0.043(2) 0.0138(17) 0.0041(16) 0.0095(17) 0.019(2)
C19 0.040(2) 0.0248(19) 0.0274(19) -0.0032(15) -0.0148(17) 0.0008(17)
C20 0.0215(19) 0.032(2) 0.0251(18) 0.0134(15) -0.0039(14) -0.0056(15)
C21 0.0127(15) 0.0108(14) 0.0127(14) 0.0016(11) 0.0010(11) 0.0009(11)
C22 0.0137(15) 0.0117(14) 0.0138(14) 0.0027(11) 0.0019(12) -0.0010(11)
C23 0.0182(17) 0.0212(16) 0.0141(15) 0.0027(13) -0.0008(13) -0.0038(13)
C24 0.0188(17) 0.0207(17) 0.0243(17) 0.0042(14) 0.0014(14) -0.0067(13)
C25 0.0181(17) 0.0221(17) 0.0285(18) 0.0082(14) 0.0082(14) -0.0045(13)
C26 0.0193(17) 0.0171(15) 0.0199(16) 0.0072(13) 0.0097(13) 0.0053(13)
C27 0.0126(15) 0.0121(14) 0.0137(14) 0.0029(11) 0.0043(12) 0.0033(11)
C28 0.0137(15) 0.0095(13) 0.0136(14) 0.0014(11) 0.0039(12) 0.0056(11)
C29 0.0240(18) 0.0154(15) 0.0144(15) 0.0052(12) 0.0055(13) 0.0057(13)
C30 0.0273(19) 0.0190(16) 0.0113(14) 0.0040(12) -0.0028(13) 0.0053(13)
C31 0.0189(17) 0.0179(16) 0.0219(16) 0.0043(13) -0.0041(13) -0.0020(13)
C32 0.0172(16) 0.0139(15) 0.0146(14) 0.0034(12) 0.0010(12) 0.0011(12)
C33 0.0167(16) 0.0082(13) 0.0116(14) 0.0014(11) 0.0018(12) 0.0037(11)
C34 0.0140(15) 0.0115(14) 0.0068(13) 0.0004(11) 0.0005(11) 0.0024(11)
C35 0.0102(14) 0.0128(14) 0.0089(13) 0.0027(11) 0.0008(11) 0.0025(11)
C36 0.0117(15) 0.0111(14) 0.0119(13) 0.0039(11) 0.0014(11) 0.0008(11)
C37 0.0137(15) 0.0148(14) 0.0112(13) 0.0050(11) 0.0014(11) 0.0043(11)
C38 0.0173(16) 0.0098(14) 0.0171(14) 0.0076(12) 0.0096(12) 0.0032(11)
C39 0.0162(16) 0.0197(16) 0.0180(15) 0.0062(13) 0.0066(13) 0.0048(12)
C40 0.0180(18) 0.0306(19) 0.035(2) 0.0149(16) 0.0101(15) 0.0047(14)
C41 0.027(2) 0.032(2) 0.037(2) 0.0157(17) 0.0243(17) 0.0131(16)
C42 0.035(2) 0.0196(16) 0.0200(16) 0.0074(13) 0.0195(15) 0.0115(14)
C43 0.0225(17) 0.0155(15) 0.0162(15) 0.0049(12) 0.0098(13) 0.0035(13)
C44 0.0127(15) 0.0100(14) 0.0146(14) 0.0033(11) 0.0074(12) -0.0005(11)
C45 0.0197(17) 0.0132(15) 0.0169(15) 0.0031(12) 0.0053(13) 0.0035(12)
C46 0.0242(18) 0.0142(15) 0.0265(17) 0.0070(13) 0.0085(14) 0.0059(13)
C47 0.0278(19) 0.0106(15) 0.0280(18) 0.0004(13) 0.0157(15) 0.0020(13)
C48 0.0213(17) 0.0156(15) 0.0162(15) -0.0009(12) 0.0055(13) -0.0035(13)
C49 0.0139(16) 0.0145(15) 0.0178(15) 0.0006(12) 0.0044(12) 0.0004(12)
C50 0.0126(15) 0.0136(14) 0.0176(15) 0.0005(12) 0.0084(12) 0.0004(11)
C51 0.0205(18) 0.0237(17) 0.0200(16) 0.0047(14) 0.0073(13) -0.0035(14)
C52 0.0186(18) 0.0293(19) 0.0270(18) -0.0046(15) 0.0089(14) -0.0122(15)
C53 0.0255(19) 0.0147(16) 0.039(2) -0.0003(15) 0.0161(16) -0.0055(14)
C54 0.0227(18) 0.0174(16) 0.0341(19) 0.0098(14) 0.0144(15) 0.0042(13)
C55 0.0170(16) 0.0139(15) 0.0188(15) 0.0047(12) 0.0070(13) 0.0017(12)
C56 0.0186(16) 0.0103(14) 0.0183(15) 0.0052(12) 0.0085(13) 0.0056(12)
C57 0.0204(18) 0.0200(16) 0.0231(16) 0.0054(13) 0.0080(14) 0.0054(13)
C58 0.0181(18) 0.0228(18) 0.045(2) 0.0093(16) 0.0149(16) 0.0037(14)
C59 0.028(2) 0.033(2) 0.045(2) 0.0195(18) 0.0270(18) 0.0154(16)
C60 0.042(2) 0.036(2) 0.0207(17) 0.0144(16) 0.0201(17) 0.0205(18)
C61 0.0247(19) 0.0240(17) 0.0211(16) 0.0069(14) 0.0103(14) 0.0102(14)
C62 0.068(4) 0.052(3) 0.050(3) 0.009(2) 0.015(3) 0.022(3)
C63 0.100(5) 0.053(3) 0.055(3) -0.017(3) -0.005(3) 0.025(3)
C64 0.074(4) 0.086(4) 0.042(3) -0.006(3) 0.003(3) 0.013(3)
C65 0.073(4) 0.055(3) 0.045(3) 0.008(2) 0.021(3) -0.006(3)
C66 0.113(6) 0.040(3) 0.082(4) -0.014(3) 0.063(4) -0.015(3)
C67 0.091(5) 0.047(3) 0.053(3) -0.008(2) 0.012(3) -0.021(3)
N1 0.0142(13) 0.0103(12) 0.0123(12) 0.0014(10) 0.0014(10) -0.0001(10)
N2 0.0136(13) 0.0083(11) 0.0119(11) 0.0017(9) 0.0044(10) 0.0007(9)
Th1 0.01481(6) 0.01041(6) 0.00750(6) 0.00158(4) 0.00185(4) 0.00327(4)

loop_
_atom_type_symbol
_atom_type_description
_atom_type_scat_dispersion_real
_atom_type_scat_dispersion_imag
_atom_type_scat_source
C C 0.0033 0.0016 'International Tables Vol C Tables 4.2.6.8 and 6.1.1.4'
H H 0.0000 0.0000 'International Tables Vol C Tables 4.2.6.8 and 6.1.1.4'
N N 0.0061 0.0033 'International Tables Vol C Tables 4.2.6.8 and 6.1.1.4'
Th Th -7.2400 8.8979 'International Tables Vol C Tables 4.2.6.8 and 6.1.1.4'

loop_
_geom_angle_atom_site_label_1
_geom_angle_atom_site_label_2
_geom_angle_atom_site_label_3
_geom_angle
C2 C1 C5 108.4(3)
C2 C1 C6 126.2(4)
C5 C1 C6 124.1(4)
C2 C1 Th1 75.6(2)
C5 C1 Th1 74.68(18)
C6 C1 Th1 126.1(2)
C1 C2 C3 108.4(3)
C1 C2 C7 124.3(4)
C3 C2 C7 126.4(4)
C1 C2 Th1 75.94(19)
C3 C2 Th1 74.20(18)
C7 C2 Th1 124.1(2)
C4 C3 C2 107.2(3)
C4 C3 C8 124.6(3)
C2 C3 C8 127.9(3)
C4 C3 Th1 75.58(17)
C2 C3 Th1 77.03(18)
C8 C3 Th1 118.6(2)
C3 C4 C5 108.9(3)
C3 C4 C9 124.1(3)
C5 C4 C9 126.0(3)
C3 C4 Th1 75.57(17)
C5 C4 Th1 76.10(17)
C9 C4 Th1 123.9(2)
C1 C5 C4 107.0(3)
C1 C5 C10 125.9(3)
C4 C5 C10 126.7(3)
C1 C5 Th1 76.65(19)
C4 C5 Th1 74.96(18)
C10 C5 Th1 119.8(2)
C1 C6 H6A 109.5
C1 C6 H6B 109.5
H6A C6 H6B 109.5
C1 C6 H6C 109.5
H6A C6 H6C 109.5
H6B C6 H6C 109.5
C2 C7 H7A 109.5
C2 C7 H7B 109.5
H7A C7 H7B 109.5
C2 C7 H7C 109.5
H7A C7 H7C 109.5
H7B C7 H7C 109.5
C3 C8 H8A 109.5
C3 C8 H8B 109.5
H8A C8 H8B 109.5
C3 C8 H8C 109.5
H8A C8 H8C 109.5
H8B C8 H8C 109.5
C4 C9 H9A 109.5
C4 C9 H9B 109.5
H9A C9 H9B 109.5
C4 C9 H9C 109.5
H9A C9 H9C 109.5
H9B C9 H9C 109.5
C5 C10 H10A 109.5
C5 C10 H10B 109.5
H10A C10 H10B 109.5
C5 C10 H10C 109.5
H10A C10 H10C 109.5
H10B C10 H10C 109.5
C15 C11 C12 108.6(3)
C15 C11 C16 127.6(3)
C12 C11 C16 123.4(3)
C15 C11 Th1 74.41(18)
C12 C11 Th1 77.19(18)
C16 C11 Th1 120.3(2)
C11 C12 C13 108.2(3)
C11 C12 C17 122.9(3)
C13 C12 C17 127.5(3)
C11 C12 Th1 74.32(17)
C13 C12 Th1 75.18(17)
C17 C12 Th1 127.3(2)
C12 C13 C14 107.7(3)
C12 C13 C18 125.6(3)
C14 C13 C18 126.2(3)
C12 C13 Th1 76.30(17)
C14 C13 Th1 74.22(17)
C18 C13 Th1 121.7(2)
C13 C14 C15 108.1(3)
C13 C14 C19 126.6(3)
C15 C14 C19 124.6(3)
C13 C14 Th1 77.01(18)
C15 C14 Th1 74.75(18)
C19 C14 Th1 122.4(2)
C11 C15 C14 107.5(3)
C11 C15 C20 125.7(3)
C14 C15 C20 126.4(3)
C11 C15 Th1 76.76(18)
C14 C15 Th1 76.02(19)
C20 C15 Th1 119.5(2)
C11 C16 H16A 109.5
C11 C16 H16B 109.5
H16A C16 H16B 109.5
C11 C16 H16C 109.5
H16A C16 H16C 109.5
H16B C16 H16C 109.5
C12 C17 H17A 109.5
C12 C17 H17B 109.5
H17A C17 H17B 109.5
C12 C17 H17C 109.5
H17A C17 H17C 109.5
H17B C17 H17C 109.5
C13 C18 H18A 109.5
C13 C18 H18B 109.5
H18A C18 H18B 109.5
C13 C18 H18C 109.5
H18A C18 H18C 109.5
H18B C18 H18C 109.5
C14 C19 H19A 109.5
C14 C19 H19B 109.5
H19A C19 H19B 109.5
C14 C19 H19C 109.5
H19A C19 H19C 109.5
H19B C19 H19C 109.5
C15 C20 H20A 109.5
C15 C20 H20B 109.5
H20A C20 H20B 109.5
C15 C20 H20C 109.5
H20A C20 H20C 109.5
H20B C20 H20C 109.5
N1 C21 C22 122.7(3)
N1 C21 C33 129.9(3)
C22 C21 C33 107.1(2)
C23 C22 C27 119.4(3)
C23 C22 C21 131.9(3)
C27 C22 C21 108.6(3)
C22 C23 C24 118.9(3)
C22 C23 H23 120.5
C24 C23 H23 120.5
C23 C24 C25 120.9(3)
C23 C24 H24 119.5
C25 C24 H24 119.5
C26 C25 C24 121.1(3)
C26 C25 H25 119.4
C24 C25 H25 119.4
C25 C26 C27 118.1(3)
C25 C26 H26 121.0
C27 C26 H26 121.0
C26 C27 C22 121.6(3)
C26 C27 C28 131.0(3)
C22 C27 C28 107.4(3)
C29 C28 C33 120.6(3)
C29 C28 C27 129.8(3)
C33 C28 C27 109.4(2)
C30 C29 C28 118.3(3)
C30 C29 H29 120.8
C28 C29 H29 120.8
C29 C30 C31 121.5(3)
C29 C30 H30 119.2
C31 C30 H30 119.2
C30 C31 C32 120.6(3)
C30 C31 H31 119.7
C32 C31 H31 119.7
C31 C32 C33 118.5(3)
C31 C32 H32 120.7
C33 C32 H32 120.7
C32 C33 C28 120.4(3)
C32 C33 C21 131.3(3)
C28 C33 C21 107.3(3)
C35 C34 N2 116.5(3)
C35 C34 C38 123.4(3)
N2 C34 C38 119.2(3)
C34 C35 C36 124.4(3)
C34 C35 C44 118.7(3)
C36 C35 C44 116.7(2)
C37 C36 C35 126.8(3)
C37 C36 C50 119.6(3)
C35 C36 C50 113.3(2)
C36 C37 C56 118.4(3)
C36 C37 Th1 131.2(2)
C56 C37 Th1 110.42(19)
C39 C38 C43 117.5(3)
C39 C38 C34 120.0(3)
C43 C38 C34 122.5(3)
C40 C39 C38 121.7(3)
C40 C39 H39 119.2
C38 C39 H39 119.2
C41 C40 C39 120.2(3)
C41 C40 H40 119.9
C39 C40 H40 119.9
C40 C41 C42 118.7(3)
C40 C41 H41 120.7
C42 C41 H41 120.7
C43 C42 C41 121.3(3)
C43 C42 H42 119.4
C41 C42 H42 119.4
C42 C43 C38 120.6(3)
C42 C43 H43 119.7
C38 C43 H43 119.7
C45 C44 C49 118.7(3)
C45 C44 C35 120.2(3)
C49 C44 C35 121.1(3)
C44 C45 C46 120.7(3)
C44 C45 H45 119.6
C46 C45 H45 119.6
C47 C46 C45 119.9(3)
C47 C46 H46 120.1
C45 C46 H46 120.1
C48 C47 C46 120.2(3)
C48 C47 H47 119.9
C46 C47 H47 119.9
C47 C48 C49 119.4(3)
C47 C48 H48 120.3
C49 C48 H48 120.3
C44 C49 C48 121.2(3)
C44 C49 H49 119.4
C48 C49 H49 119.4
C51 C50 C55 117.9(3)
C51 C50 C36 122.6(3)
C55 C50 C36 119.5(3)
C52 C51 C50 121.0(3)
C52 C51 H51 119.5
C50 C51 H51 119.5
C53 C52 C51 120.5(3)
C53 C52 H52 119.8
C51 C52 H52 119.8
C52 C53 C54 119.7(3)
C52 C53 H53 120.2
C54 C53 H53 120.2
C53 C54 C55 119.7(3)
C53 C54 H54 120.1
C55 C54 H54 120.1
C54 C55 C50 121.2(3)
C54 C55 H55 119.4
C50 C55 H55 119.4
C61 C56 C57 116.3(3)
C61 C56 C37 119.6(3)
C57 C56 C37 124.0(3)
C58 C57 C56 121.5(3)
C58 C57 H57 119.2
C56 C57 H57 119.2
C59 C58 C57 121.0(4)
C59 C58 H58 119.5
C57 C58 H58 119.5
C58 C59 C60 118.8(3)
C58 C59 H59 120.6
C60 C59 H59 120.6
C59 C60 C61 120.6(3)
C59 C60 H60 119.7
C61 C60 H60 119.7
C60 C61 C56 121.7(3)
C60 C61 H61 119.2
C56 C61 H61 119.2
C67 C62 C63 110.1(5)
C67 C62 H62A 109.6
C63 C62 H62A 109.6
C67 C62 H62B 109.6
C63 C62 H62B 109.6
H62A C62 H62B 108.2
C62 C63 C64 111.8(4)
C62 C63 H63A 109.3
C64 C63 H63A 109.3
C62 C63 H63B 109.3
C64 C63 H63B 109.3
H63A C63 H63B 107.9
C65 C64 C63 111.5(4)
C65 C64 H64A 109.3
C63 C64 H64A 109.3
C65 C64 H64B 109.3
C63 C64 H64B 109.3
H64A C64 H64B 108.0
C64 C65 C66 111.6(5)
C64 C65 H65A 109.3
C66 C65 H65A 109.3
C64 C65 H65B 109.3
C66 C65 H65B 109.3
H65A C65 H65B 108.0
C67 C66 C65 113.1(5)
C67 C66 H66A 109.0
C65 C66 H66A 109.0
C67 C66 H66B 109.0
C65 C66 H66B 109.0
H66A C66 H66B 107.8
C66 C67 C62 112.5(5)
C66 C67 H67A 109.1
C62 C67 H67A 109.1
C66 C67 H67B 109.1
C62 C67 H67B 109.1
H67A C67 H67B 107.8
C21 N1 N2 122.7(2)
C21 N1 Th1 154.1(2)
N2 N1 Th1 63.32(14)
N1 N2 C34 125.5(2)
N1 N2 Th1 84.67(15)
C34 N2 Th1 148.74(19)
N2 Th1 C37 68.22(9)
N2 Th1 N1 32.01(8)
C37 Th1 N1 99.46(8)
N2 Th1 C15 90.52(9)
C37 Th1 C15 119.11(9)
N1 Th1 C15 80.98(9)
N2 Th1 C3 114.08(9)
C37 Th1 C3 132.81(10)
N1 Th1 C3 88.03(9)
C15 Th1 C3 108.07(10)
N2 Th1 C4 92.38(9)
C37 Th1 C4 108.39(9)
N1 Th1 C4 75.72(8)
C15 Th1 C4 129.70(10)
C3 Th1 C4 28.85(9)
N2 Th1 C14 119.68(10)
C37 Th1 C14 129.02(9)
N1 Th1 C14 105.09(10)
C15 Th1 C14 29.23(10)
C3 Th1 C14 92.40(9)
C4 Th1 C14 120.59(9)
N2 Th1 C5 99.50(9)
C37 Th1 C5 84.97(9)
N1 Th1 C5 95.98(9)
C15 Th1 C5 155.92(10)
C3 Th1 C5 47.85(10)
C4 Th1 C5 28.95(9)
C14 Th1 C5 134.43(10)
N2 Th1 C11 81.79(9)
C37 Th1 C11 90.45(9)
N1 Th1 C11 88.02(9)
C15 Th1 C11 28.83(9)
C3 Th1 C11 136.58(10)
C4 Th1 C11 156.71(10)
C14 Th1 C11 47.48(9)
C5 Th1 C11 174.34(9)
N2 Th1 C2 139.41(9)
C37 Th1 C2 119.93(12)
N1 Th1 C2 116.70(9)
C15 Th1 C2 112.95(11)
C3 Th1 C2 28.78(10)
C4 Th1 C2 47.07(9)
C14 Th1 C2 87.21(11)
C5 Th1 C2 47.26(10)
C11 Th1 C2 133.85(10)
N2 Th1 C1 127.68(10)
C37 Th1 C1 91.98(11)
N1 Th1 C1 122.15(9)
C15 Th1 C1 138.98(11)
C3 Th1 C1 47.38(10)
C4 Th1 C1 47.11(9)
C14 Th1 C1 110.48(11)
C5 Th1 C1 28.67(9)
C11 Th1 C1 148.78(9)
C2 Th1 C1 28.41(12)
N2 Th1 C13 128.91(9)
C37 Th1 C13 103.72(10)
N1 Th1 C13 128.68(9)
C15 Th1 C13 47.74(10)
C3 Th1 C13 107.27(9)
C4 Th1 C13 135.09(9)
C14 Th1 C13 28.77(10)
C5 Th1 C13 130.87(9)
C11 Th1 C13 47.22(9)
C2 Th1 C13 89.69(10)
C1 Th1 C13 102.20(10)

loop_
_geom_bond_atom_site_label_1
_geom_bond_atom_site_label_2
_geom_bond_distance
C1 C2 1.408(6)
C1 C5 1.415(5)
C1 C6 1.501(5)
C1 Th1 2.869(3)
C2 C3 1.416(5)
C2 C7 1.511(5)
C2 Th1 2.866(3)
C3 C4 1.410(4)
C3 C8 1.506(5)
C3 Th1 2.830(3)
C4 C5 1.418(5)
C4 C9 1.510(4)
C4 Th1 2.830(3)
C5 C10 1.503(5)
C5 Th1 2.844(3)
C6 H6A 0.9800
C6 H6B 0.9800
C6 H6C 0.9800
C7 H7A 0.9800
C7 H7B 0.9800
C7 H7C 0.9800
C8 H8A 0.9800
C8 H8B 0.9800
C8 H8C 0.9800
C9 H9A 0.9800
C9 H9B 0.9800
C9 H9C 0.9800
C10 H10A 0.9800
C10 H10B 0.9800
C10 H10C 0.9800
C11 C15 1.411(5)
C11 C12 1.412(5)
C11 C16 1.497(4)
C11 Th1 2.849(3)
C12 C13 1.418(4)
C12 C17 1.506(5)
C12 Th1 2.886(3)
C13 C14 1.418(5)
C13 C18 1.510(5)
C13 Th1 2.871(3)
C14 C15 1.427(5)
C14 C19 1.510(5)
C14 Th1 2.836(3)
C15 C20 1.504(5)
C15 Th1 2.819(3)
C16 H16A 0.9800
C16 H16B 0.9800
C16 H16C 0.9800
C17 H17A 0.9800
C17 H17B 0.9800
C17 H17C 0.9800
C18 H18A 0.9800
C18 H18B 0.9800
C18 H18C 0.9800
C19 H19A 0.9800
C19 H19B 0.9800
C19 H19C 0.9800
C20 H20A 0.9800
C20 H20B 0.9800
C20 H20C 0.9800
C21 N1 1.314(4)
C21 C22 1.461(4)
C21 C33 1.476(4)
C22 C23 1.389(4)
C22 C27 1.412(4)
C23 C24 1.390(4)
C23 H23 0.9500
C24 C25 1.393(5)
C24 H24 0.9500
C25 C26 1.381(5)
C25 H25 0.9500
C26 C27 1.388(4)
C26 H26 0.9500
C27 C28 1.471(4)
C28 C29 1.392(4)
C28 C33 1.406(4)
C29 C30 1.384(5)
C29 H29 0.9500
C30 C31 1.390(5)
C30 H30 0.9500
C31 C32 1.391(4)
C31 H31 0.9500
C32 C33 1.395(4)
C32 H32 0.9500
C34 C35 1.374(4)
C34 N2 1.384(4)
C34 C38 1.496(4)
C35 C36 1.485(4)
C35 C44 1.505(4)
C36 C37 1.371(4)
C36 C50 1.516(4)
C37 C56 1.485(4)
C37 Th1 2.537(3)
C38 C39 1.392(4)
C38 C43 1.398(4)
C39 C40 1.387(5)
C39 H39 0.9500
C40 C41 1.383(5)
C40 H40 0.9500
C41 C42 1.386(5)
C41 H41 0.9500
C42 C43 1.384(4)
C42 H42 0.9500
C43 H43 0.9500
C44 C45 1.385(4)
C44 C49 1.388(4)
C45 C46 1.388(4)
C45 H45 0.9500
C46 C47 1.385(5)
C46 H46 0.9500
C47 C48 1.384(5)
C47 H47 0.9500
C48 C49 1.389(4)
C48 H48 0.9500
C49 H49 0.9500
C50 C51 1.388(4)
C50 C55 1.393(4)
C51 C52 1.388(5)
C51 H51 0.9500
C52 C53 1.372(5)
C52 H52 0.9500
C53 C54 1.387(5)
C53 H53 0.9500
C54 C55 1.388(4)
C54 H54 0.9500
C55 H55 0.9500
C56 C61 1.402(4)
C56 C57 1.408(5)
C57 C58 1.380(5)
C57 H57 0.9500
C58 C59 1.380(5)
C58 H58 0.9500
C59 C60 1.381(6)
C59 H59 0.9500
C60 C61 1.388(5)
C60 H60 0.9500
C61 H61 0.9500
C62 C67 1.503(7)
C62 C63 1.514(8)
C62 H62A 0.9900
C62 H62B 0.9900
C63 C64 1.515(8)
C63 H63A 0.9900
C63 H63B 0.9900
C64 C65 1.499(7)
C64 H64A 0.9900
C64 H64B 0.9900
C65 C66 1.505(7)
C65 H65A 0.9900
C65 H65B 0.9900
C66 C67 1.501(9)
C66 H66A 0.9900
C66 H66B 0.9900
C67 H67A 0.9900
C67 H67B 0.9900
N1 N2 1.367(3)
N1 Th1 2.568(2)
N2 Th1 2.304(2)

loop_
_geom_torsion_atom_site_label_1
_geom_torsion_atom_site_label_2
_geom_torsion_atom_site_label_3
_geom_torsion_atom_site_label_4
_geom_torsion
C5 C1 C2 C3 0.4(4)
C6 C1 C2 C3 167.7(3)
Th1 C1 C2 C3 -67.7(2)
C5 C1 C2 C7 -169.9(3)
C6 C1 C2 C7 -2.6(6)
Th1 C1 C2 C7 121.9(3)
C5 C1 C2 Th1 68.1(2)
C6 C1 C2 Th1 -124.6(3)
C1 C2 C3 C4 -1.3(4)
C7 C2 C3 C4 168.8(3)
Th1 C2 C3 C4 -70.2(2)
C1 C2 C3 C8 -174.8(3)
C7 C2 C3 C8 -4.7(6)
Th1 C2 C3 C8 116.3(3)
C1 C2 C3 Th1 68.9(2)
C7 C2 C3 Th1 -121.0(4)
C2 C3 C4 C5 1.7(3)
C8 C3 C4 C5 175.5(3)
Th1 C3 C4 C5 -69.5(2)
C2 C3 C4 C9 -167.4(3)
C8 C3 C4 C9 6.4(5)
Th1 C3 C4 C9 121.4(3)
C2 C3 C4 Th1 71.2(2)
C8 C3 C4 Th1 -115.0(3)
C2 C1 C5 C4 0.6(4)
C6 C1 C5 C4 -167.0(3)
Th1 C1 C5 C4 69.4(2)
C2 C1 C5 C10 173.9(3)
C6 C1 C5 C10 6.2(5)
Th1 C1 C5 C10 -117.4(3)
C2 C1 C5 Th1 -68.8(2)
C6 C1 C5 Th1 123.6(3)
C3 C4 C5 C1 -1.5(3)
C9 C4 C5 C1 167.4(3)
Th1 C4 C5 C1 -70.6(2)
C3 C4 C5 C10 -174.6(3)
C9 C4 C5 C10 -5.8(5)
Th1 C4 C5 C10 116.3(3)
C3 C4 C5 Th1 69.1(2)
C9 C4 C5 Th1 -122.0(3)
C15 C11 C12 C13 -0.3(4)
C16 C11 C12 C13 -173.8(3)
Th1 C11 C12 C13 68.2(2)
C15 C11 C12 C17 166.9(3)
C16 C11 C12 C17 -6.6(5)
Th1 C11 C12 C17 -124.6(3)
C15 C11 C12 Th1 -68.5(2)
C16 C11 C12 Th1 118.1(3)
C11 C12 C13 C14 0.6(4)
C17 C12 C13 C14 -165.8(3)
Th1 C12 C13 C14 68.2(2)
C11 C12 C13 C18 173.0(3)
C17 C12 C13 C18 6.6(6)
Th1 C12 C13 C18 -119.4(3)
C11 C12 C13 Th1 -67.6(2)
C17 C12 C13 Th1 126.0(3)
C12 C13 C14 C15 -0.7(4)
C18 C13 C14 C15 -173.0(3)
Th1 C13 C14 C15 68.9(2)
C12 C13 C14 C19 169.5(3)
C18 C13 C14 C19 -2.9(5)
Th1 C13 C14 C19 -120.9(3)
C12 C13 C14 Th1 -69.6(2)
C18 C13 C14 Th1 118.0(3)
C12 C11 C15 C14 -0.1(3)
C16 C11 C15 C14 173.0(3)
Th1 C11 C15 C14 -70.5(2)
C12 C11 C15 C20 -172.7(3)
C16 C11 C15 C20 0.4(5)
Th1 C11 C15 C20 117.0(3)
C12 C11 C15 Th1 70.3(2)
C16 C11 C15 Th1 -116.5(3)
C13 C14 C15 C11 0.5(4)
C19 C14 C15 C11 -169.9(3)
Th1 C14 C15 C11 71.0(2)
C13 C14 C15 C20 173.0(3)
C19 C14 C15 C20 2.6(5)
Th1 C14 C15 C20 -116.5(3)
C13 C14 C15 Th1 -70.5(2)
C19 C14 C15 Th1 119.1(3)
N1 C21 C22 C23 -5.4(5)
C33 C21 C22 C23 -179.7(3)
N1 C21 C22 C27 178.6(3)
C33 C21 C22 C27 4.4(3)
C27 C22 C23 C24 -1.3(5)
C21 C22 C23 C24 -176.9(3)
C22 C23 C24 C25 1.6(5)
C23 C24 C25 C26 -0.5(5)
C24 C25 C26 C27 -1.0(5)
C25 C26 C27 C22 1.3(5)
C25 C26 C27 C28 -176.7(3)
C23 C22 C27 C26 -0.2(5)
C21 C22 C27 C26 176.4(3)
C23 C22 C27 C28 178.3(3)
C21 C22 C27 C28 -5.2(3)
C26 C27 C28 C29 8.6(5)
C22 C27 C28 C29 -169.7(3)
C26 C27 C28 C33 -177.6(3)
C22 C27 C28 C33 4.1(3)
C33 C28 C29 C30 -1.1(4)
C27 C28 C29 C30 172.2(3)
C28 C29 C30 C31 -1.7(5)
C29 C30 C31 C32 1.9(5)
C30 C31 C32 C33 0.8(5)
C31 C32 C33 C28 -3.5(4)
C31 C32 C33 C21 -170.0(3)
C29 C28 C33 C32 3.7(4)
C27 C28 C33 C32 -170.8(3)
C29 C28 C33 C21 173.1(3)
C27 C28 C33 C21 -1.4(3)
N1 C21 C33 C32 -7.7(5)
C22 C21 C33 C32 166.0(3)
N1 C21 C33 C28 -175.5(3)
C22 C21 C33 C28 -1.7(3)
N2 C34 C35 C36 -2.9(4)
C38 C34 C35 C36 -172.3(3)
N2 C34 C35 C44 172.4(2)
C38 C34 C35 C44 3.0(4)
C34 C35 C36 C37 8.0(5)
C44 C35 C36 C37 -167.4(3)
C34 C35 C36 C50 -177.7(3)
C44 C35 C36 C50 7.0(4)
C35 C36 C37 C56 -176.7(3)
C50 C36 C37 C56 9.2(4)
C35 C36 C37 Th1 4.9(4)
C50 C36 C37 Th1 -169.2(2)
C35 C34 C38 C39 126.4(3)
N2 C34 C38 C39 -42.7(4)
C35 C34 C38 C43 -53.5(4)
N2 C34 C38 C43 137.4(3)
C43 C38 C39 C40 1.5(4)
C34 C38 C39 C40 -178.4(3)
C38 C39 C40 C41 0.2(5)
C39 C40 C41 C42 -1.2(5)
C40 C41 C42 C43 0.5(5)
C41 C42 C43 C38 1.3(5)
C39 C38 C43 C42 -2.3(4)
C34 C38 C43 C42 177.6(3)
C34 C35 C44 C45 -87.8(4)
C36 C35 C44 C45 87.8(3)
C34 C35 C44 C49 93.2(4)
C36 C35 C44 C49 -91.2(3)
C49 C44 C45 C46 0.6(5)
C35 C44 C45 C46 -178.4(3)
C44 C45 C46 C47 -0.4(5)
C45 C46 C47 C48 -0.4(5)
C46 C47 C48 C49 0.9(5)
C45 C44 C49 C48 -0.1(5)
C35 C44 C49 C48 178.9(3)
C47 C48 C49 C44 -0.7(5)
C37 C36 C50 C51 -110.8(3)
C35 C36 C50 C51 74.4(4)
C37 C36 C50 C55 68.6(4)
C35 C36 C50 C55 -106.2(3)
C55 C50 C51 C52 -0.1(5)
C36 C50 C51 C52 179.4(3)
C50 C51 C52 C53 0.1(5)
C51 C52 C53 C54 -0.3(5)
C52 C53 C54 C55 0.6(5)
C53 C54 C55 C50 -0.6(5)
C51 C50 C55 C54 0.4(5)
C36 C50 C55 C54 -179.1(3)
C36 C37 C56 C61 -134.6(3)
Th1 C37 C56 C61 44.1(3)
C36 C37 C56 C57 49.9(4)
Th1 C37 C56 C57 -131.4(3)
C61 C56 C57 C58 3.6(5)
C37 C56 C57 C58 179.3(3)
C56 C57 C58 C59 -1.7(5)
C57 C58 C59 C60 -0.1(5)
C58 C59 C60 C61 -0.1(5)
C59 C60 C61 C56 2.3(5)
C57 C56 C61 C60 -3.9(5)
C37 C56 C61 C60 -179.8(3)
C67 C62 C63 C64 -55.9(6)
C62 C63 C64 C65 56.0(7)
C63 C64 C65 C66 -52.9(7)
C64 C65 C66 C67 51.5(7)
C65 C66 C67 C62 -52.7(7)
C63 C62 C67 C66 54.0(6)
C22 C21 N1 N2 165.4(3)
C33 C21 N1 N2 -21.8(5)
C22 C21 N1 Th1 -98.9(5)
C33 C21 N1 Th1 74.0(6)
C21 N1 N2 C34 -37.8(4)
Th1 N1 N2 C34 171.3(3)
C21 N1 N2 Th1 150.9(3)
C35 C34 N2 N1 173.2(3)
C38 C34 N2 N1 -16.9(4)
C35 C34 N2 Th1 -23.7(5)
C38 C34 N2 Th1 146.1(3)
